data_2004362
loop_
_publ_author_name
'Mullica, D. F.'
'Hayward, P. K.'
'Sappenfield, E. L.'

_publ_section_title
;
 Neodymium Hexacyanocobaltate(III) Tetrahydrate
;
_journal_issue 1
_journal_name_full 'Acta Crystallographica Section C'
_journal_page_first 61
_journal_page_last 63
_journal_paper_doi 10.1107/S0108270195010316
_journal_volume 52
_journal_year 1996
_chemical_formula_iupac 'Nd Co (C N)6 , 4H2 O'
_chemical_formula_moiety 'C6 Co1 N6 Nd1 (H2 O)4'
_chemical_formula_structural 'Nd (Co (C N)6) (H2 O)4'
_chemical_formula_sum 'C6 H8 Co N6 Nd O4'
_chemical_formula_weight 431.34
_chemical_name_common
;
Neodymium cobalt hexacyanide tetrahydrate
;
_chemical_name_systematic
;
Neodymium hexacyanocobaltate (III) tetrahydrate
;
_space_group_IT_number 63
_symmetry_cell_setting orthorhombic
_symmetry_space_group_name_Hall '-C 2c 2'
_symmetry_space_group_name_H-M 'C m c m'
_cell_angle_alpha 90.00
_cell_angle_beta 90.00
_cell_angle_gamma 90.00
_cell_formula_units_Z 4
_cell_length_a 7.4251(8)
_cell_length_b 12.790(3)
_cell_length_c 13.723(2)
_cell_measurement_reflns_used 23
_cell_measurement_temperature 292
_cell_measurement_theta_max 33.16
_cell_measurement_theta_min 5.94
_cell_volume 1303.2(4)
_computing_cell_refinement 'CAD4 software'
_computing_data_collection 'CAD4 software (Enraf-Nonius, 1989)'
_computing_data_reduction 'SDP (Enraf-Nonius, 1985)'
_computing_molecular_graphics 'XP SHELXTL-Plus PC version'
_computing_publication_material 'Local CIFGEN program'
_computing_structure_refinement 'SHELXTL-Plus PC version'
_computing_structure_solution 'SHELXTL-Plus PC version (Sheldrick, 1989)'
_diffrn_ambient_temperature 292
_diffrn_measurement_device 'Enraf-Nonius CAD4-F diffratometer'
_diffrn_measurement_method \w-2\q
_diffrn_radiation_monochromator graphite
_diffrn_radiation_source 'fine-focus sealed tube'
_diffrn_radiation_type MoK\a
_diffrn_radiation_wavelength 0.71073
_diffrn_reflns_av_R_equivalents 0.0374
_diffrn_reflns_limit_h_max 11
_diffrn_reflns_limit_h_min -3
_diffrn_reflns_limit_k_max 20
_diffrn_reflns_limit_k_min -6
_diffrn_reflns_limit_l_max 22
_diffrn_reflns_limit_l_min -6
_diffrn_reflns_number 2527
_diffrn_reflns_theta_max 35.00
_diffrn_reflns_theta_min 1.50
_diffrn_standards_decay_% 1.5
_diffrn_standards_interval_time 120.0
_diffrn_standards_number 3
_exptl_absorpt_coefficient_mu 5.244
_exptl_absorpt_correction_T_max 0.495
_exptl_absorpt_correction_T_min 0.308
_exptl_absorpt_correction_type 'Combination of \y scans and spherical (Enraf-Nonius, 1985)'
_exptl_absorpt_process_details 'Combination of \y scans and spherical (Enraf-Nonius, 1985)'
_exptl_crystal_colour 'Light purple'
_exptl_crystal_density_diffrn 2.20
_exptl_crystal_density_meas 2.15(2)
_exptl_crystal_density_method 'flotation in bromoform and bromobenzene'
_exptl_crystal_description 'Clear prism'
_exptl_crystal_F_000 820
_exptl_crystal_size_max 0.34
_exptl_crystal_size_mid 0.19
_exptl_crystal_size_min 0.07
_refine_diff_density_max 2.00
_refine_diff_density_min -1.240
_refine_ls_extinction_coef 0.00300(10)
_refine_ls_extinction_method 'SHELXTL-Plus PC version (Sheldrick, 1989)'
_refine_ls_goodness_of_fit_obs 1.301
_refine_ls_hydrogen_treatment 'No H atoms located'
_refine_ls_matrix_type full
_refine_ls_number_parameters 52
_refine_ls_number_reflns 1502
_refine_ls_R_factor_all 0.024
_refine_ls_R_factor_obs 0.022
_refine_ls_shift/esd_max 0.003
_refine_ls_shift/esd_mean 0.001
_refine_ls_structure_factor_coef F
_refine_ls_weighting_details 'w = 1/[\s^2^(F) + 0.0003F^2^]'
_refine_ls_weighting_scheme calc
_refine_ls_wR_factor_all 0.214
_refine_ls_wR_factor_obs 0.038
_reflns_number_observed 1502
_reflns_number_total 1569
_reflns_observed_criterion >4.0sigma(F)
_cod_data_source_file br1115.cif
_cod_data_source_block ndcocn6
_cod_depositor_comments
;
The following automatic conversions were performed:
'_symmetry_cell_setting' value 'Orthorhombic' changed to 'orthorhombic'
according to '/home/saulius/struct/CIF-dictionaries/cif_core.dic'
dictionary named 'cif_core.dic' version 2.4.1 from 2010-06-29.

Automatic conversion script
Id: cif_fix_enum 1527 2010-12-29 10:47:43Z saulius 

The following automatic conversions were performed:

'_symmetry_cell_setting' value 'Orthorhombic' changed to
'orthorhombic' according to
/home/saulius/struct/CIF-dictionaries/cif_core.dic dictionary named
'cif_core.dic' version 2.4.1 from
2010-06-29.

'_refine_ls_matrix_type' value 'Full' changed to 'full'
according to /home/saulius/struct/CIF-dictionaries/cif_core.dic
dictionary named 'cif_core.dic' version 2.4.1 from 2010-06-29.

Automatic conversion script
Id: cif_fix_values 1715 2011-07-08 13:25:40Z adriana 

The following automatic conversions were performed:

'_refine_ls_weighting_scheme' value 'calc w = 1/[\s^2^(F) +
0.0003F^2^]' was changed to 'calc'. New tag
'_refine_ls_weighting_details' was created. The value of the new tag
was set to 'w = 1/[\s^2^(F) + 0.0003F^2^]'.

Automatic conversion script
Id: cif_fix_values 3143 2015-03-26 13:38:13Z robertas 
;
_cod_original_formula_sum 'C6 H8 Co1 N6 Nd1 O4'
_cod_database_code 2004362

loop_
_symmetry_equiv_pos_as_xyz
x,y,z
x+1/2,y+1/2,z
-x,-y,-z
-x+1/2,-y+1/2,-z
x,y,-z+1/2
x+1/2,y+1/2,-z+1/2
-x,-y,z+1/2
-x+1/2,-y+1/2,z+1/2
x,-y,z+1/2
x+1/2,-y+1/2,z+1/2
-x,y,-z+1/2
-x+1/2,y+1/2,-z+1/2
-x,y,z
-x+1/2,y+1/2,z
x,-y,-z
x+1/2,-y+1/2,-z

loop_
_atom_site_aniso_label
_atom_site_aniso_U_11
_atom_site_aniso_U_22
_atom_site_aniso_U_33
_atom_site_aniso_U_12
_atom_site_aniso_U_13
_atom_site_aniso_U_23
_atom_site_aniso_type_symbol
Nd 0.01010(10) 0.01220(10) 0.00950(10) 0.000 0.000 0.000 Nd
Co 0.0103(2) 0.0109(2) 0.0097(2) 0.00050(10) 0.000 0.000 Co
C1 0.0171(7) 0.0180(7) 0.0156(6) 0.0019(5) 0.0012(5) -0.0027(5) C
C2 0.0200(10) 0.0180(10) 0.0145(9) 0.000 0.000 0.007(5) C
N1 0.0235(7) 0.0337(9) 0.0228(8) 0.0042(6) 0.0060(7) -0.0068(6) N
N2 0.036(2) 0.0200(10) 0.0240(10) 0.000 0.000 0.013(4) N
O1 0.0270(10) 0.051(2) 0.0310(10) -0.021(3) 0.000 0.000 O
O2 0.040(2) 0.0380(10) 0.0270(10) 0.000 0.000 -0.008(7) O

loop_
_atom_site_label
_atom_site_fract_x
_atom_site_fract_y
_atom_site_fract_z
_atom_site_U_iso_or_equiv
_atom_site_thermal_displace_type
_atom_site_calc_flag
_atom_site_refinement_flags
_atom_site_type_symbol
Nd 0.000 0.32466(1) 0.250 0.0106(1) Uani d ST Nd
Co 0.000 0.000 0.000 0.0103(2) Uani d ST Co
C1 0.3195(2) 0.4548(1) 0.0870(1) 0.0169(6) Uani d . C
C2 0.000 0.1337(2) 0.0579(2) 0.017(1) Uani d ST C
N1 0.2064(3) 0.4266(2) 0.1382(1) 0.0267(8) Uani d . N
N2 0.000 0.2148(2) 0.0938(2) 0.027(1) Uani d ST N
O1 0.2649(4) 0.2132(3) 0.250 0.036(2) Uani d ST O
O2 0.000 0.6544(2) 0.0997(2) 0.035(2) Uani d ST O

loop_
_atom_type_symbol
_atom_type_description
_atom_type_scat_dispersion_real
_atom_type_scat_dispersion_imag
_atom_type_scat_source
C C 0.002 0.002 'International Tables Vol IV Table 2.3.1'
H H 0.000 0.000 'International Tables Vol IV Table 2.3.1'
Co Co 0.299 0.973 'International Tables Vol IV Table 2.3.1'
N N 0.004 0.003 'International Tables Vol IV Table 2.3.1'
Nd Nd -0.535 3.018 'International Tables Vol IV Table 2.3.1'
O O 0.008 0.006 'International Tables Vol IV Table 2.3.1'

loop_
_geom_angle_atom_site_label_1
_geom_angle_atom_site_label_2
_geom_angle_atom_site_label_3
_geom_angle_site_symmetry_1
_geom_angle_site_symmetry_3
_geom_angle
_geom_angle_publ_flag
N1 Nd N1 . 5_555 74.70(10) yes
N1 Nd N1 . 11_555 117.90(10) yes
N1 Nd N1 . 13_555 74.50(10) yes
N1 Nd N2 . . 77.00(10) yes
N1 Nd N2 . 5_556 142.20(10) yes
N1 Nd O1 . . 79.20(10) yes
N1 Nd O1 . 11_555 142.40(10) yes
N2 Nd N2 . 5_556 113.50(10) yes
N2 Nd O1 . . 71.20(10) yes
O1 Nd O1 . 11_555 108.20(10) yes
C1 Co C1 2_445 16_455 89.40(10) yes
C1 Co C1 2_445 14_545 90.60(10) yes
C1 Co C1 2_445 4_555 180.00(10) yes
C1 Co C2 2_445 3_555 89.40(10) yes
C1 Co C2 2_445 . 90.60(10) yes
C2 Co C2 . 3_555 180.00(10) yes
Co C1 N1 2_555 . 178.3(2) yes
Co C2 N2 . . 179.6(3) yes
Nd N1 C1 . . 166.4(2) yes
Nd N2 C2 . . 148.6(2) yes
O2 O1 O2 2_545 6_545 94.70(10) yes
O1 O2 O1 2_455 12_555 77.00(10) yes

loop_
_geom_bond_atom_site_label_1
_geom_bond_atom_site_label_2
_geom_bond_site_symmetry_2
_geom_bond_distance
_geom_bond_publ_flag
Co C1 2_445 1.886(2) yes
Co C2 . 1.885(3) yes
Nd N1 . 2.531(2) yes
Nd N2 . 2.563(3) yes
Nd O1 . 2.429(3) yes
C1 N1 . 1.153(3) yes
C2 N2 . 1.149(4) yes

loop_
_geom_contact_atom_site_label_1
_geom_contact_atom_site_label_2
_geom_contact_distance
_geom_contact_site_symmetry_2
_geom_contact_publ_flag
O1 O2 2.805(3) 2_545 yes
